data_1560828
loop_
_publ_author_name
'Cramer, Alisha J.'
'Cole, Jacqueline M.'

_publ_section_title
;
 Host-guest prospects of neodymium and gadolinium ultraphosphate
 frameworks for nuclear waste storage: Multi-temperature topological
 analysis of nanoporous cages in RP5O14
;
_journal_name_full 'Journal of Solid State Chemistry'
_journal_page_first 250
_journal_page_last 257
_journal_paper_doi 10.1016/j.jssc.2018.07.020
_journal_volume 266
_journal_year 2018
_chemical_formula_sum 'Gd O14 P5'
_chemical_formula_weight 536.10
_space_group_IT_number 14
_space_group_name_Hall '-P 2ybc'
_space_group_name_H-M_alt 'P 1 21/c 1'
_symmetry_cell_setting monoclinic
_symmetry_space_group_name_H-M 'P 1 21/c 1'
_atom_sites_solution_hydrogens none
_atom_sites_solution_primary direct
_atom_sites_solution_secondary difmap
_audit_creation_method SHELXL-97
_cell_angle_alpha 90.00
_cell_angle_beta 90.517(4)
_cell_angle_gamma 90.00
_cell_formula_units_Z 4
_cell_length_a 8.720(2)
_cell_length_b 8.889(2)
_cell_length_c 12.912(3)
_cell_measurement_reflns_used 512
_cell_measurement_temperature 200(2)
_cell_measurement_theta_max 28.28
_cell_measurement_theta_min 2.0
_cell_volume 1000.8(4)
_computing_cell_refinement
;
Rigaku CrystalClear-SM Expert 2.0
;
_computing_data_collection 'Rigaku CrystalClear-SM Expert 2.0'
_computing_data_reduction
;
Rigaku CrystalClear-SM Expert 2.0
;
_computing_molecular_graphics
;
SHELXTL-PLUS (Sheldrick, 1995)
;
_computing_publication_material 'SHELXL-97 (Sheldrick, 1997)'
_computing_structure_refinement 'SHELXL-97 (Sheldrick, 1997)'
_computing_structure_solution 'SHELXS-97 (Sheldrick, 1990)'
_diffrn_ambient_temperature 200(2)
_diffrn_measured_fraction_theta_full 0.835
_diffrn_measured_fraction_theta_max 0.835
_diffrn_measurement_device_type 'Rigaku Saturn 724+ CCD'
_diffrn_measurement_method '\w scans'
_diffrn_radiation_monochromator graphite
_diffrn_radiation_source 'fine-focus sealed tube'
_diffrn_radiation_type MoK\a
_diffrn_radiation_wavelength 0.71073
_diffrn_reflns_av_R_equivalents 0.0336
_diffrn_reflns_av_sigmaI/netI 0.0262
_diffrn_reflns_limit_h_max 11
_diffrn_reflns_limit_h_min -12
_diffrn_reflns_limit_k_max 12
_diffrn_reflns_limit_k_min -11
_diffrn_reflns_limit_l_max 17
_diffrn_reflns_limit_l_min -5
_diffrn_reflns_number 4692
_diffrn_reflns_theta_full 30.83
_diffrn_reflns_theta_max 30.83
_diffrn_reflns_theta_min 1.58
_diffrn_standards_decay_% 0
_diffrn_standards_interval_count 0
_diffrn_standards_interval_time 0
_diffrn_standards_number 0
_exptl_absorpt_coefficient_mu 7.516
_exptl_absorpt_correction_T_max 0.105
_exptl_absorpt_correction_T_min 0.069
_exptl_absorpt_correction_type empirical
_exptl_absorpt_process_details
;
T. Higashi, ABSCOR, empirical absorption correction
;
_exptl_crystal_colour colourless
_exptl_crystal_density_diffrn 3.558
_exptl_crystal_density_method 'not measured'
_exptl_crystal_description block
_exptl_crystal_F_000 1004
_exptl_crystal_size_max 0.4
_exptl_crystal_size_mid 0.4
_exptl_crystal_size_min 0.3
_refine_diff_density_max 1.519
_refine_diff_density_min -1.285
_refine_diff_density_rms 0.222
_refine_ls_extinction_coef 0.0052(4)
_refine_ls_extinction_expression Fc^*^=kFc[1+0.001xFc^2^\l^3^/sin(2\q)]^-1/4^
_refine_ls_extinction_method SHELXL
_refine_ls_goodness_of_fit_ref 1.161
_refine_ls_hydrogen_treatment none
_refine_ls_matrix_type full
_refine_ls_number_parameters 183
_refine_ls_number_reflns 2625
_refine_ls_number_restraints 0
_refine_ls_restrained_S_all 1.161
_refine_ls_R_factor_all 0.0284
_refine_ls_R_factor_gt 0.0282
_refine_ls_shift/su_max 0.000
_refine_ls_shift/su_mean 0.000
_refine_ls_structure_factor_coef Fsqd
_refine_ls_weighting_details 'calc w=1/[\s^2^(Fo^2^)+(0.0351P)^2^+5.4730P] where P=(Fo^2^+2Fc^2^)/3'
_refine_ls_weighting_scheme calc
_refine_ls_wR_factor_gt 0.0729
_refine_ls_wR_factor_ref 0.0730
_reflns_number_gt 2617
_reflns_number_total 2625
_reflns_threshold_expression >2sigma(I)
_cod_data_source_file 2gd200d1.cif
_cod_data_source_block 2gd200d1
_cod_original_sg_symbol_H-M P2(1)/c
_cod_database_code 1560828

loop_
_symmetry_equiv_pos_as_xyz
'x, y, z'
'-x, y+1/2, -z+1/2'
'-x, -y, -z'
'x, -y-1/2, z-1/2'

loop_
_atom_site_label
_atom_site_type_symbol
_atom_site_fract_x
_atom_site_fract_y
_atom_site_fract_z
_atom_site_U_iso_or_equiv
_atom_site_adp_type
_atom_site_occupancy
_atom_site_symmetry_multiplicity
_atom_site_calc_flag
_atom_site_refinement_flags
_atom_site_disorder_assembly
_atom_site_disorder_group
Gd1 Gd 0.22249(2) 0.19075(2) 0.001458(16) 0.00582(9) Uani 1 1 d . . .
P1 P 0.25285(12) 0.54679(12) 0.16544(8) 0.00593(19) Uani 1 1 d . . .
P2 P 0.27496(13) 0.55171(11) -0.16408(8) 0.00597(19) Uani 1 1 d . . .
P3 P 0.18523(12) 0.75535(11) -0.00001(8) 0.00629(18) Uani 1 1 d . . .
P4 P -0.00956(13) 0.49368(13) 0.29743(8) 0.00687(19) Uani 1 1 d . . .
P5 P 0.50774(13) 0.50313(12) -0.32786(7) 0.00605(18) Uani 1 1 d . . .
O1 O 0.2953(4) 0.6863(3) -0.0883(3) 0.0106(6) Uani 1 1 d . . .
O2 O 0.2760(4) 0.6923(3) 0.1002(3) 0.0098(6) Uani 1 1 d . . .
O3 O -0.0312(4) 0.3139(3) 0.0063(3) 0.0097(6) Uani 1 1 d . . .
O4 O 0.2671(4) 0.4035(4) -0.1159(3) 0.0133(6) Uani 1 1 d . . .
O5 O 0.2093(4) -0.0807(4) -0.0008(2) 0.0125(6) Uani 1 1 d . . .
O6 O 0.2790(4) 0.4058(4) 0.1096(3) 0.0128(6) Uani 1 1 d . . .
O7 O 0.4126(4) 0.5830(4) -0.2365(2) 0.0101(6) Uani 1 1 d . . .
O8 O 0.4165(4) 0.1158(4) 0.1221(2) 0.0110(6) Uani 1 1 d . . .
O9 O 0.0884(4) 0.5702(4) 0.2072(2) 0.0109(6) Uani 1 1 d . . .
O10 O 0.3621(4) 0.5797(3) 0.2586(2) 0.0090(5) Uani 1 1 d . . .
O11 O 0.0883(4) 0.1167(4) 0.1496(2) 0.0115(6) Uani 1 1 d . . .
O12 O 0.0851(4) 0.1197(4) -0.1481(2) 0.0121(6) Uani 1 1 d . . .
O13 O 0.4216(4) 0.1247(4) -0.1121(2) 0.0108(6) Uani 1 1 d . . .
O14 O 0.1304(4) 0.6000(3) -0.2289(2) 0.0107(6) Uani 1 1 d . . .

loop_
_atom_site_aniso_label
_atom_site_aniso_U_11
_atom_site_aniso_U_22
_atom_site_aniso_U_33
_atom_site_aniso_U_23
_atom_site_aniso_U_13
_atom_site_aniso_U_12
Gd1 0.00619(12) 0.00504(12) 0.00621(12) -0.00004(6) -0.00002(8) 0.00007(6)
P1 0.0057(4) 0.0057(4) 0.0064(4) 0.0003(3) 0.0000(3) -0.0002(3)
P2 0.0059(4) 0.0060(4) 0.0060(4) -0.0004(3) 0.0008(3) 0.0002(3)
P3 0.0072(4) 0.0050(4) 0.0067(4) -0.0004(3) 0.0000(4) 0.0002(3)
P4 0.0065(4) 0.0080(4) 0.0062(4) -0.0001(3) -0.0001(4) 0.0003(3)
P5 0.0055(4) 0.0068(4) 0.0058(4) 0.0004(3) 0.0003(3) 0.0002(3)
O1 0.0092(15) 0.0137(15) 0.0089(14) -0.0036(10) 0.0016(11) -0.0033(11)
O2 0.0102(14) 0.0115(14) 0.0077(13) 0.0034(10) -0.0008(11) -0.0027(11)
O3 0.0070(13) 0.0094(13) 0.0126(14) -0.0015(10) -0.0002(12) 0.0001(10)
O4 0.0174(16) 0.0073(13) 0.0151(14) 0.0035(11) 0.0015(12) -0.0006(12)
O5 0.0150(14) 0.0087(13) 0.0139(14) 0.0007(11) -0.0001(13) -0.0024(11)
O6 0.0139(14) 0.0093(13) 0.0153(14) -0.0050(11) -0.0022(12) -0.0001(12)
O7 0.0089(13) 0.0103(13) 0.0113(13) -0.0025(11) 0.0056(11) -0.0020(11)
O8 0.0110(14) 0.0087(13) 0.0134(14) 0.0027(11) -0.0020(11) -0.0006(11)
O9 0.0063(13) 0.0142(14) 0.0122(13) 0.0062(11) 0.0027(11) 0.0006(11)
O10 0.0070(13) 0.0089(13) 0.0109(13) -0.0017(10) -0.0033(10) 0.0000(11)
O11 0.0133(14) 0.0100(13) 0.0112(13) 0.0025(11) 0.0020(11) -0.0025(12)
O12 0.0138(15) 0.0112(14) 0.0111(13) -0.0031(11) -0.0010(11) -0.0001(12)
O13 0.0086(13) 0.0126(14) 0.0112(13) -0.0038(11) 0.0031(11) -0.0002(12)
O14 0.0080(13) 0.0080(13) 0.0159(14) -0.0020(11) -0.0040(11) -0.0005(11)

loop_
_atom_type_symbol
_atom_type_description
_atom_type_scat_dispersion_real
_atom_type_scat_dispersion_imag
_atom_type_scat_source
O O 0.0106 0.0060 'International Tables Vol C Tables 4.2.6.8 and 6.1.1.4'
P P 0.1023 0.0942 'International Tables Vol C Tables 4.2.6.8 and 6.1.1.4'
Gd Gd -0.1653 3.9035 'International Tables Vol C Tables 4.2.6.8 and 6.1.1.4'

loop_
_geom_angle_atom_site_label_1
_geom_angle_atom_site_label_2
_geom_angle_atom_site_label_3
_geom_angle
_geom_angle_site_symmetry_1
_geom_angle_site_symmetry_3
O11 Gd1 O12 109.90(11) . .
O11 Gd1 O13 144.39(12) . .
O12 Gd1 O13 78.17(11) . .
O11 Gd1 O8 75.20(12) . .
O12 Gd1 O8 144.63(12) . .
O13 Gd1 O8 79.32(11) . .
O11 Gd1 O6 81.45(11) . .
O12 Gd1 O6 141.96(12) . .
O13 Gd1 O6 114.15(12) . .
O8 Gd1 O6 72.75(11) . .
O11 Gd1 O5 72.89(11) . .
O12 Gd1 O5 72.39(11) . .
O13 Gd1 O5 77.21(11) . .
O8 Gd1 O5 76.25(11) . .
O6 Gd1 O5 143.81(11) . .
O11 Gd1 O4 143.33(11) . .
O12 Gd1 O4 77.44(12) . .
O13 Gd1 O4 71.72(11) . .
O8 Gd1 O4 120.18(11) . .
O6 Gd1 O4 73.42(12) . .
O5 Gd1 O4 140.26(11) . .
O11 Gd1 O3 69.52(11) . .
O12 Gd1 O3 71.93(11) . .
O13 Gd1 O3 142.32(11) . .
O8 Gd1 O3 137.52(11) . .
O6 Gd1 O3 79.20(11) . .
O5 Gd1 O3 113.62(10) . .
O4 Gd1 O3 79.72(11) . .
O6 P1 O9 115.8(2) . .
O6 P1 O10 116.40(19) . .
O9 P1 O10 105.52(18) . .
O6 P1 O2 114.99(19) . .
O9 P1 O2 101.62(19) . .
O10 P1 O2 100.43(18) . .
O4 P2 O7 117.24(19) . .
O4 P2 O1 115.61(19) . .
O7 P2 O1 99.03(18) . .
O4 P2 O14 115.8(2) . .
O7 P2 O14 104.57(18) . .
O1 P2 O14 102.24(18) . .
O5 P3 O3 122.76(18) 1_565 3_565
O5 P3 O2 106.32(18) 1_565 .
O3 P3 O2 109.80(19) 3_565 .
O5 P3 O1 106.54(18) 1_565 .
O3 P3 O1 110.33(18) 3_565 .
O2 P3 O1 98.27(18) . .
O11 P4 O12 123.36(18) 2 4_566
O11 P4 O9 106.13(19) 2 .
O12 P4 O9 109.68(18) 4_566 .
O11 P4 O14 109.69(19) 2 3_565
O12 P4 O14 105.67(18) 4_566 3_565
O9 P4 O14 99.85(18) . 3_565
O13 P5 O8 121.71(18) 2_654 4_565
O13 P5 O7 106.46(18) 2_654 .
O8 P5 O7 110.97(18) 4_565 .
O13 P5 O10 109.37(18) 2_654 3_665
O8 P5 O10 106.87(18) 4_565 3_665
O7 P5 O10 99.16(17) . 3_665
P2 O1 P3 132.1(2) . .
P1 O2 P3 131.2(2) . .
P3 O3 Gd1 128.85(16) 3_565 .
P2 O4 Gd1 165.1(2) . .
P3 O5 Gd1 174.4(2) 1_545 .
P1 O6 Gd1 158.4(2) . .
P2 O7 P5 140.1(2) . .
P5 O8 Gd1 150.0(2) 4_566 .
P1 O9 P4 134.2(2) . .
P1 O10 P5 139.9(2) . 3_665
P4 O11 Gd1 146.1(2) 2_545 .
P4 O12 Gd1 148.6(2) 4_565 .
P5 O13 Gd1 145.8(2) 2_644 .
P2 O14 P4 132.4(2) . 3_565

loop_
_geom_bond_atom_site_label_1
_geom_bond_atom_site_label_2
_geom_bond_distance
_geom_bond_site_symmetry_2
Gd1 O11 2.346(3) .
Gd1 O12 2.350(3) .
Gd1 O13 2.357(3) .
Gd1 O8 2.384(3) .
Gd1 O6 2.415(3) .
Gd1 O5 2.416(3) .
Gd1 O4 2.456(3) .
Gd1 O3 2.470(3) .
P1 O6 1.465(3) .
P1 O9 1.551(3) .
P1 O10 1.556(3) .
P1 O2 1.558(3) .
P2 O4 1.459(3) .
P2 O7 1.553(3) .
P2 O1 1.555(3) .
P2 O14 1.567(3) .
P3 O5 1.473(3) 1_565
P3 O3 1.479(3) 3_565
P3 O2 1.611(3) .
P3 O1 1.617(3) .
P4 O11 1.464(3) 2
P4 O12 1.477(3) 4_566
P4 O9 1.602(3) .
P4 O14 1.603(3) 3_565
P5 O13 1.469(3) 2_654
P5 O8 1.470(3) 4_565
P5 O7 1.613(3) .
P5 O10 1.616(3) 3_665
O3 P3 1.479(3) 3_565
O5 P3 1.473(3) 1_545
O8 P5 1.470(3) 4_566
O10 P5 1.616(3) 3_665
O11 P4 1.464(3) 2_545
O12 P4 1.477(3) 4_565
O13 P5 1.469(3) 2_644
O14 P4 1.603(3) 3_565

_cod_database_fobs_code 1560828
